data_7045947
loop_
_publ_author_name
'Oschmann, W.'
'Borner, C.'
'Kleeberg, C.'

_publ_section_title
;
 Unsymmetrical diborane(4) derivatives by copper mediated B-B coupling.
;
_journal_issue 15
_journal_name_full 'Dalton transactions (Cambridge, England : 2003)'
_journal_page_first 5318
_journal_page_last 5327
_journal_paper_doi 10.1039/c8dt00627j
_journal_volume 47
_journal_year 2018
_chemical_formula_moiety 'C10 H22 B2 N2 O2'
_chemical_formula_sum 'C10 H22 B2 N2 O2'
_chemical_formula_weight 223.91
_space_group_crystal_system orthorhombic
_space_group_IT_number 62
_space_group_name_Hall '-P 2ac 2n'
_space_group_name_H-M_alt 'P n m a'
_symmetry_space_group_name_Hall '-P 2ac 2n'
_symmetry_space_group_name_H-M 'P n m a'
_atom_sites_solution_hydrogens geom
_atom_sites_solution_primary direct
_atom_sites_solution_secondary difmap
_audit_creation_method SHELXL-2017/1
_audit_update_record
;
2018-01-30 deposited with the CCDC.
2018-03-13 downloaded from the CCDC.
;
_cell_angle_alpha 90
_cell_angle_beta 90
_cell_angle_gamma 90
_cell_formula_units_Z 4
_cell_length_a 7.7413(4)
_cell_length_b 11.8768(6)
_cell_length_c 14.9725(6)
_cell_measurement_reflns_used 6485
_cell_measurement_temperature 235(2)
_cell_measurement_theta_max 25.80
_cell_measurement_theta_min 2.96
_cell_volume 1376.60(11)
_computing_cell_refinement
;
 CrysAlisPro 1.171.38.43 (Rigaku Oxford Diffraction, 2015)
;
_computing_data_collection
;
 CrysAlisPro 1.171.38.43 (Rigaku Oxford Diffraction, 2015)
;
_computing_data_reduction
;
 CrysAlisPro 1.171.38.43 (Rigaku Oxford Diffraction, 2015)
;
_computing_molecular_graphics
;
 K. Brandenburg, 2017, Diamond 4.4.1, Crystal Impact GbR, Bonn, Germany.
;
_computing_publication_material
;
 WinGX v2014.1 (L. J. Farrugia, J. Appl. Cryst., 2012, 45, 849-854.)
;
_computing_structure_refinement
;
 SHELXL-2017/1 (G. M. Sheldrick, Acta Cryst., 2015, A71, 3--8)
;
_computing_structure_solution
;
 SIR-92 (A. Altomare, G. Cascarano, C. Giacovazzo, A. Guagliardi, M. C. Burla,
         G. Polidori and M. Camalli, J. Appl. Crystallogr., 1994, 27, 435.)
;
_diffrn_ambient_environment N~2~
_diffrn_ambient_temperature 235(2)
_diffrn_detector_area_resol_mean 16.1419
_diffrn_detector_type EOS
_diffrn_measured_fraction_theta_full 0.999
_diffrn_measured_fraction_theta_max 0.999
_diffrn_measurement_device 'four-circle diffractometer'
_diffrn_measurement_device_type 'Oxford Diffraction, Xcalibur, EOS'
_diffrn_measurement_method \w-scan
_diffrn_radiation_monochromator graphite
_diffrn_radiation_source 'Enhance (Mo) X-ray Source'
_diffrn_radiation_type MoK\a
_diffrn_radiation_wavelength 0.71073
_diffrn_reflns_av_R_equivalents 0.0344
_diffrn_reflns_av_unetI/netI 0.0101
_diffrn_reflns_Laue_measured_fraction_full 0.999
_diffrn_reflns_Laue_measured_fraction_max 0.999
_diffrn_reflns_limit_h_max 9
_diffrn_reflns_limit_h_min -9
_diffrn_reflns_limit_k_max 14
_diffrn_reflns_limit_k_min -13
_diffrn_reflns_limit_l_max 17
_diffrn_reflns_limit_l_min -17
_diffrn_reflns_number 25115
_diffrn_reflns_point_group_measured_fraction_full 0.999
_diffrn_reflns_point_group_measured_fraction_max 0.999
_diffrn_reflns_theta_full 25.022
_diffrn_reflns_theta_max 25.022
_diffrn_reflns_theta_min 2.721
_exptl_absorpt_coefficient_mu 0.072
_exptl_absorpt_correction_T_max 1.00000
_exptl_absorpt_correction_T_min 0.94523
_exptl_absorpt_correction_type multi-scan
_exptl_absorpt_process_details
;
 CrysAlisPro 1.171.38.43 (Rigaku Oxford Diffraction, 2015)
 Empirical absorption correction using spherical harmonics,
 implemented in SCALE3 ABSPACK scaling algorithm.
;
_exptl_crystal_colour colourless
_exptl_crystal_density_diffrn 1.080
_exptl_crystal_description irregular
_exptl_crystal_F_000 488
_exptl_crystal_recrystallization_method
;
 pinB-BMeEn was crystallised in situ. Pure pinB-BMeEn (approx. 0.8 /mL)
 was enclosed in a glass capillary of 0.4 mm outer diameter. The capillary 
 was flame sealed and glued into a brass pin that was mounted on the 
 goniometer head. A part of the capillary filled with pinB-BMeEn was centred
 in the X-ray beam (0.5 mm dia.). The axis of the capillary was aligned 
 perpendicular to the X-ray beam.

 The temperature was gradually (within 3 h) lowered from rt to 248 K and kept 
 at this temperature for 20 h. Whereupon the pinB-BMeEn crystallised upon
 shock-cooling with a piece of paper cooled with liquid nitrogen.
 Sequences of cooling to 248 K, annealing, shock-cooling and reheating were 
 repeated until the diffraction pattern indicated that a reasonably
 single crystalline sample had formed. 
 Finally the temperature was lowered to 235 K for the data collection.
;
_exptl_crystal_size_max 0.8
_exptl_crystal_size_mid 0.4
_exptl_crystal_size_min 0.4
_refine_diff_density_max 0.203
_refine_diff_density_min -0.131
_refine_diff_density_rms 0.026
_refine_ls_extinction_method none
_refine_ls_goodness_of_fit_ref 1.103
_refine_ls_hydrogen_treatment constr
_refine_ls_matrix_type full
_refine_ls_number_parameters 111
_refine_ls_number_reflns 1276
_refine_ls_number_restraints 0
_refine_ls_restrained_S_all 1.103
_refine_ls_R_factor_all 0.0550
_refine_ls_R_factor_gt 0.0479
_refine_ls_shift/su_max 0.001
_refine_ls_shift/su_mean 0.000
_refine_ls_structure_factor_coef Fsqd
_refine_ls_weighting_details 'w=1/[\s^2^(Fo^2^)+(0.0659P)^2^+0.2750P] where P=(Fo^2^+2Fc^2^)/3'
_refine_ls_weighting_scheme calc
_refine_ls_wR_factor_gt 0.1311
_refine_ls_wR_factor_ref 0.1369
_reflns_number_gt 1102
_reflns_number_total 1276
_reflns_threshold_expression 'I > 2\s(I)'
_cod_data_source_file c8dt00627j2.cif
_cod_data_source_block ck68ck_235K
_cod_depositor_comments 'Adding full bibliography for 7045941--7045953.cif.'
_cod_database_code 7045947
_shelx_shelxl_version_number 2017/1
_shelx_space_group_comment
;
The symmetry employed for this shelxl refinement is uniquely defined
by the following loop, which should always be used as a source of
symmetry information in preference to the above space-group names.
They are only intended as comments.
;

loop_
_space_group_symop_operation_xyz
'x, y, z'
'-x+1/2, -y, z+1/2'
'x+1/2, -y+1/2, -z+1/2'
'-x, y+1/2, -z'
'-x, -y, -z'
'x-1/2, y, -z-1/2'
'-x-1/2, y-1/2, z-1/2'
'x, -y-1/2, z'

loop_
_atom_site_label
_atom_site_type_symbol
_atom_site_fract_x
_atom_site_fract_y
_atom_site_fract_z
_atom_site_U_iso_or_equiv
_atom_site_adp_type
_atom_site_occupancy
_atom_site_site_symmetry_order
_atom_site_calc_flag
_atom_site_refinement_flags_posn
_atom_site_refinement_flags_adp
_atom_site_refinement_flags_occupancy
C1 C 0.3816(2) 0.31372(16) 0.71552(10) 0.0738(6) Uani 1 1 d . . .
H1A H 0.266559 0.342918 0.701117 0.089 Uiso 1 1 calc R U .
H1B H 0.416606 0.342915 0.774011 0.089 Uiso 1 1 calc R U .
C2 C 0.5324(3) 0.46280(17) 0.63010(13) 0.0808(6) Uani 1 1 d . . .
H2A H 0.617885 0.471959 0.583299 0.121 Uiso 1 1 calc R U .
H2B H 0.572737 0.499278 0.684185 0.121 Uiso 1 1 calc R U .
H2C H 0.424305 0.496713 0.611394 0.121 Uiso 1 1 calc R U .
C3 C 0.9751(4) 0.1894(3) 0.4485(2) 0.0540(8) Uani 0.5 1 d . . P
C4 C 0.9011(5) 0.2970(3) 0.4069(2) 0.0539(8) Uani 0.5 1 d . . P
C5 C 1.1313(4) 0.2047(4) 0.5068(3) 0.104(2) Uani 0.5 1 d . . P
H5A H 1.231079 0.220982 0.469825 0.156 Uiso 0.5 1 calc R U P
H5B H 1.151860 0.136220 0.540492 0.156 Uiso 0.5 1 calc R U P
H5C H 1.111708 0.266678 0.547730 0.156 Uiso 0.5 1 calc R U P
C6 C 0.9956(14) 0.0878(8) 0.3821(5) 0.0771(10) Uani 0.5 1 d . . P
H6A H 0.884016 0.069398 0.356494 0.116 Uiso 0.5 1 calc R U P
H6B H 1.040224 0.023005 0.414071 0.116 Uiso 0.5 1 calc R U P
H6C H 1.075171 0.108314 0.334783 0.116 Uiso 0.5 1 calc R U P
C7 C 0.7942(5) 0.2745(10) 0.3238(2) 0.093(4) Uani 0.5 1 d . . P
H7A H 0.869797 0.252064 0.275239 0.139 Uiso 0.5 1 calc R U P
H7B H 0.732306 0.342304 0.307098 0.139 Uiso 0.5 1 calc R U P
H7C H 0.712186 0.214613 0.335813 0.139 Uiso 0.5 1 calc R U P
C8 C 1.0383(13) 0.3851(7) 0.3891(4) 0.0771(10) Uani 0.5 1 d . . P
H8A H 1.102162 0.399729 0.443582 0.116 Uiso 0.5 1 calc R U P
H8B H 0.983885 0.454023 0.368764 0.116 Uiso 0.5 1 calc R U P
H8C H 1.116857 0.357815 0.343436 0.116 Uiso 0.5 1 calc R U P
B1 B 0.5802(3) 0.250000 0.60724(14) 0.0486(6) Uani 1 2 d S T P
B2 B 0.7375(3) 0.250000 0.52716(14) 0.0450(5) Uani 1 2 d S T P
N1 N 0.50629(15) 0.34573(12) 0.64693(8) 0.0606(4) Uani 1 1 d . . .
O1 O 0.8372(5) 0.1544(4) 0.5083(2) 0.0603(9) Uani 0.5 1 d . . P
O2 O 0.7802(5) 0.3357(3) 0.4757(2) 0.0604(9) Uani 0.5 1 d . . P

loop_
_atom_site_aniso_label
_atom_site_aniso_U_11
_atom_site_aniso_U_22
_atom_site_aniso_U_33
_atom_site_aniso_U_23
_atom_site_aniso_U_13
_atom_site_aniso_U_12
C1 0.0485(9) 0.1241(14) 0.0488(8) -0.0103(8) 0.0118(7) 0.0043(9)
C2 0.0782(12) 0.0853(13) 0.0788(12) -0.0157(10) 0.0161(10) 0.0106(10)
C3 0.0416(16) 0.080(2) 0.0400(16) 0.0079(15) 0.0085(13) 0.0085(14)
C4 0.061(2) 0.0589(17) 0.0421(16) 0.0001(13) 0.0172(15) 0.0024(14)
C5 0.0488(17) 0.190(7) 0.072(2) -0.006(2) -0.0125(16) 0.015(2)
C6 0.085(4) 0.060(4) 0.0861(15) -0.0112(18) 0.0402(19) -0.0095(14)
C7 0.091(2) 0.145(11) 0.0431(14) 0.010(3) -0.0067(15) 0.037(4)
C8 0.085(4) 0.060(4) 0.0861(15) -0.0112(18) 0.0402(19) -0.0095(14)
B1 0.0342(10) 0.0773(16) 0.0343(10) 0.000 -0.0024(9) 0.000
B2 0.0393(11) 0.0622(13) 0.0335(10) 0.000 -0.0015(8) 0.000
N1 0.0473(7) 0.0859(10) 0.0486(7) -0.0054(7) 0.0093(5) 0.0050(6)
O1 0.060(2) 0.0705(17) 0.051(2) 0.0150(16) 0.0179(13) 0.0162(15)
O2 0.072(2) 0.0563(16) 0.053(2) 0.0045(15) 0.0226(14) 0.0125(16)

loop_
_atom_type_symbol
_atom_type_description
_atom_type_scat_dispersion_real
_atom_type_scat_dispersion_imag
_atom_type_scat_source
C C 0.0033 0.0016 'International Tables Vol C Tables 4.2.6.8 and 6.1.1.4'
H H 0.0000 0.0000 'International Tables Vol C Tables 4.2.6.8 and 6.1.1.4'
B B 0.0013 0.0007 'International Tables Vol C Tables 4.2.6.8 and 6.1.1.4'
N N 0.0061 0.0033 'International Tables Vol C Tables 4.2.6.8 and 6.1.1.4'
O O 0.0106 0.0060 'International Tables Vol C Tables 4.2.6.8 and 6.1.1.4'

loop_
_geom_angle_atom_site_label_1
_geom_angle_atom_site_label_2
_geom_angle_atom_site_label_3
_geom_angle
_geom_angle_site_symmetry_1
_geom_angle_site_symmetry_3
N1 C1 C1 105.10(10) . 8_565
C4 C3 C8 83.5(6) 8_565 8_565
C4 C3 C3 79.2(3) 8_565 8_565
C8 C3 C3 131.1(3) 8_565 8_565
C4 C3 O1 90.6(3) 8_565 .
C8 C3 O1 119.1(4) 8_565 .
C3 C3 O1 106.6(2) 8_565 .
C4 C3 C5 158.9(5) 8_565 .
C8 C3 C5 99.8(5) 8_565 .
C3 C3 C5 83.1(2) 8_565 .
O1 C3 C5 105.5(3) . .
C4 C3 C4 45.7(3) 8_565 .
C8 C3 C4 114.5(5) 8_565 .
C3 C3 C4 33.51(15) 8_565 .
O1 C3 C4 102.4(3) . .
C5 C3 C4 115.9(3) . .
C4 C3 C6 75.8(6) 8_565 .
C8 C3 C6 16.5(5) 8_565 .
C3 C3 C6 140.2(3) 8_565 .
O1 C3 C6 104.1(3) . .
C5 C3 C6 112.3(6) . .
C4 C3 C6 114.9(5) . .
C4 C3 O2 65.8(3) 8_565 8_565
C8 C3 O2 113.0(4) 8_565 8_565
C3 C3 O2 100.79(18) 8_565 8_565
O1 C3 O2 24.82(13) . 8_565
C5 C3 O2 129.5(3) . 8_565
C4 C3 O2 84.6(2) . 8_565
C6 C3 O2 96.6(4) . 8_565
C4 C3 C5 127.9(4) 8_565 8_565
C8 C3 C5 119.6(4) 8_565 8_565
C3 C3 C5 49.85(17) 8_565 8_565
O1 C3 C5 111.3(3) . 8_565
C5 C3 C5 33.2(3) . 8_565
C4 C3 C5 82.9(2) . 8_565
C6 C3 C5 135.7(4) . 8_565
O2 C3 C5 126.4(2) 8_565 8_565
C3 C4 C4 100.8(3) 8_565 8_565
C3 C4 O2 81.8(3) 8_565 .
C4 C4 O2 108.25(19) 8_565 .
C3 C4 C8 62.0(4) 8_565 .
C4 C4 C8 133.7(2) 8_565 .
O2 C4 C8 110.8(3) . .
C3 C4 C7 171.1(4) 8_565 .
C4 C4 C7 79.8(4) 8_565 .
O2 C4 C7 106.5(3) . .
C8 C4 C7 111.1(5) . .
C3 C4 C3 67.3(4) 8_565 .
C4 C4 C3 33.51(15) 8_565 .
O2 C4 C3 102.4(2) . .
C8 C4 C3 112.6(3) . .
C7 C4 C3 112.9(5) . .
C3 C4 C6 72.7(5) 8_565 8_565
C4 C4 C6 149.1(2) 8_565 8_565
O2 C4 C6 100.8(3) . 8_565
C8 C4 C6 17.3(4) . 8_565
C7 C4 C6 102.2(5) . 8_565
C3 C4 C6 129.6(4) . 8_565
C3 C4 O1 58.9(3) 8_565 8_565
C4 C4 O1 109.88(18) 8_565 8_565
O2 C4 O1 22.89(16) . 8_565
C8 C4 O1 97.3(3) . 8_565
C7 C4 O1 129.4(3) . 8_565
C3 C4 O1 91.7(2) . 8_565
C6 C4 O1 92.9(3) 8_565 8_565
C3 C4 C7 159.4(5) 8_565 8_565
C4 C4 C7 60.4(3) 8_565 8_565
O2 C4 C7 110.9(3) . 8_565
C8 C4 C7 123.5(4) . 8_565
C7 C4 C7 19.4(8) . 8_565
C3 C4 C7 93.6(4) . 8_565
C6 C4 C7 118.4(5) 8_565 8_565
O1 C4 C7 132.5(3) 8_565 8_565
N1 B1 N1 108.09(18) 8_565 .
N1 B1 B2 125.94(9) 8_565 .
N1 B1 B2 125.94(9) . .
O2 B2 O2 101.1(3) 8_565 .
O2 B2 O1 28.21(15) 8_565 .
O2 B2 O1 111.69(19) . .
O2 B2 O1 111.70(19) 8_565 8_565
O2 B2 O1 28.22(15) . 8_565
O1 B2 O1 108.2(4) . 8_565
O2 B2 B1 126.05(18) 8_565 .
O2 B2 B1 126.05(18) . .
O1 B2 B1 122.25(17) . .
O1 B2 B1 122.25(17) 8_565 .
B1 N1 C2 131.01(14) . .
B1 N1 C1 110.85(14) . .
C2 N1 C1 118.13(14) . .
O2 O1 B2 68.9(6) 8_565 .
O2 O1 C3 89.1(6) 8_565 .
B2 O1 C3 107.2(3) . .
O2 O1 C4 58.6(5) 8_565 8_565
B2 O1 C4 93.7(2) . 8_565
C3 O1 C4 30.49(16) . 8_565
O1 O2 B2 82.9(6) 8_565 .
O1 O2 C4 98.5(6) 8_565 .
B2 O2 C4 109.2(3) . .
O1 O2 C3 66.1(6) 8_565 8_565
B2 O2 C3 104.1(3) . 8_565
C4 O2 C3 32.42(16) . 8_565

loop_
_geom_bond_atom_site_label_1
_geom_bond_atom_site_label_2
_geom_bond_distance
_geom_bond_site_symmetry_2
C1 N1 1.4597(19) .
C1 C1 1.513(4) 8_565
C2 N1 1.427(2) .
C3 C4 0.862(4) 8_565
C3 C8 1.346(8) 8_565
C3 C3 1.440(7) 8_565
C3 O1 1.454(5) .
C3 C5 1.502(5) .
C3 C4 1.533(4) .
C3 C6 1.571(8) .
C3 O2 1.591(5) 8_565
C3 C5 1.951(5) 8_565
C4 C4 1.117(6) 8_565
C4 O2 1.466(5) .
C4 C8 1.514(12) .
C4 C7 1.518(5) .
C4 C6 1.595(12) 8_565
C4 O1 1.698(4) 8_565
C4 C7 1.719(8) 8_565
B1 N1 1.4046(18) 8_565
B1 N1 1.4046(18) .
B1 B2 1.709(3) .
B2 O2 1.318(4) 8_565
B2 O2 1.318(4) .
B2 O1 1.402(4) .
B2 O1 1.402(4) 8_565
O1 O2 0.668(3) 8_565

loop_
_geom_torsion_atom_site_label_1
_geom_torsion_atom_site_label_2
_geom_torsion_atom_site_label_3
_geom_torsion_atom_site_label_4
_geom_torsion
_geom_torsion_site_symmetry_1
_geom_torsion_site_symmetry_4
C4 C3 C4 C3 180.000(1) 8_565 8_565
C8 C3 C4 C3 -128.2(4) 8_565 8_565
O1 C3 C4 C3 101.5(3) . 8_565
C5 C3 C4 C3 -12.7(4) . 8_565
C6 C3 C4 C3 -146.4(3) . 8_565
O2 C3 C4 C3 118.9(3) 8_565 8_565
C5 C3 C4 C3 -8.9(3) 8_565 8_565
C8 C3 C4 C4 51.8(4) 8_565 8_565
C3 C3 C4 C4 180.000(2) 8_565 8_565
O1 C3 C4 C4 -78.5(3) . 8_565
C5 C3 C4 C4 167.3(4) . 8_565
C6 C3 C4 C4 33.6(3) . 8_565
O2 C3 C4 C4 -61.1(3) 8_565 8_565
C5 C3 C4 C4 171.1(3) 8_565 8_565
C4 C3 C4 O2 104.5(3) 8_565 .
C8 C3 C4 O2 156.3(4) 8_565 .
C3 C3 C4 O2 -75.5(3) 8_565 .
O1 C3 C4 O2 26.0(3) . .
C5 C3 C4 O2 -88.3(4) . .
C6 C3 C4 O2 138.1(4) . .
O2 C3 C4 O2 43.4(3) 8_565 .
C5 C3 C4 O2 -84.4(3) 8_565 .
C4 C3 C4 C8 -136.5(3) 8_565 .
C8 C3 C4 C8 -84.7(4) 8_565 .
C3 C3 C4 C8 43.5(3) 8_565 .
O1 C3 C4 C8 145.0(4) . .
C5 C3 C4 C8 30.8(4) . .
C6 C3 C4 C8 -102.8(5) . .
O2 C3 C4 C8 162.4(4) 8_565 .
C5 C3 C4 C8 34.7(4) 8_565 .
C4 C3 C4 C7 -9.6(4) 8_565 .
C8 C3 C4 C7 42.2(5) 8_565 .
C3 C3 C4 C7 170.4(4) 8_565 .
O1 C3 C4 C7 -88.1(3) . .
C5 C3 C4 C7 157.6(3) . .
C6 C3 C4 C7 24.0(5) . .
O2 C3 C4 C7 -70.7(3) 8_565 .
C5 C3 C4 C7 161.5(3) 8_565 .
C4 C3 C4 C6 -140.0(4) 8_565 8_565
C8 C3 C4 C6 -88.2(6) 8_565 8_565
C3 C3 C4 C6 40.0(4) 8_565 8_565
O1 C3 C4 C6 141.5(4) . 8_565
C5 C3 C4 C6 27.2(5) . 8_565
C6 C3 C4 C6 -106.4(4) . 8_565
O2 C3 C4 C6 158.9(4) 8_565 8_565
C5 C3 C4 C6 31.1(4) 8_565 8_565
C4 C3 C4 O1 124.9(2) 8_565 8_565
C8 C3 C4 O1 176.7(4) 8_565 8_565
C3 C3 C4 O1 -55.1(2) 8_565 8_565
O1 C3 C4 O1 46.4(3) . 8_565
C5 C3 C4 O1 -67.8(3) . 8_565
C6 C3 C4 O1 158.6(4) . 8_565
O2 C3 C4 O1 63.81(18) 8_565 8_565
C5 C3 C4 O1 -64.0(2) 8_565 8_565
C4 C3 C4 C7 -7.8(4) 8_565 8_565
C8 C3 C4 C7 44.0(4) 8_565 8_565
C3 C3 C4 C7 172.2(4) 8_565 8_565
O1 C3 C4 C7 -86.4(3) . 8_565
C5 C3 C4 C7 159.4(3) . 8_565
C6 C3 C4 C7 25.8(4) . 8_565
O2 C3 C4 C7 -68.9(2) 8_565 8_565
C5 C3 C4 C7 163.3(2) 8_565 8_565
N1 B1 B2 O2 18.4(4) 8_565 8_565
N1 B1 B2 O2 -163.8(2) . 8_565
N1 B1 B2 O2 163.8(2) 8_565 .
N1 B1 B2 O2 -18.4(4) . .
N1 B1 B2 O1 -15.5(3) 8_565 .
N1 B1 B2 O1 162.2(2) . .
N1 B1 B2 O1 -162.2(2) 8_565 8_565
N1 B1 B2 O1 15.5(3) . 8_565
N1 B1 N1 C2 -178.45(13) 8_565 .
B2 B1 N1 C2 3.5(3) . .
N1 B1 N1 C1 0.7(2) 8_565 .
B2 B1 N1 C1 -177.37(16) . .
C1 C1 N1 B1 -0.43(13) 8_565 .
C1 C1 N1 C2 178.85(13) 8_565 .
O2 B2 O1 O2 -72.2(7) . 8_565
O1 B2 O1 O2 -102.1(6) 8_565 8_565
B1 B2 O1 O2 107.2(6) . 8_565
O2 B2 O1 C3 82.1(6) 8_565 .
O2 B2 O1 C3 9.9(4) . .
O1 B2 O1 C3 -20.0(4) 8_565 .
B1 B2 O1 C3 -170.7(2) . .
O2 B2 O1 C4 54.3(5) 8_565 8_565
O2 B2 O1 C4 -18.0(4) . 8_565
O1 B2 O1 C4 -47.8(3) 8_565 8_565
B1 B2 O1 C4 161.4(2) . 8_565
C4 C3 O1 O2 0.7(7) 8_565 8_565
C8 C3 O1 O2 -82.2(9) 8_565 8_565
C3 C3 O1 O2 79.6(7) 8_565 8_565
C5 C3 O1 O2 166.9(7) . 8_565
C4 C3 O1 O2 45.2(7) . 8_565
C6 C3 O1 O2 -74.7(9) . 8_565
C5 C3 O1 O2 132.3(6) 8_565 8_565
C4 C3 O1 B2 -66.9(4) 8_565 .
C8 C3 O1 B2 -149.8(6) 8_565 .
C3 C3 O1 B2 12.1(3) 8_565 .
C5 C3 O1 B2 99.3(3) . .
C4 C3 O1 B2 -22.3(3) . .
C6 C3 O1 B2 -142.3(6) . .
O2 C3 O1 B2 -67.6(6) 8_565 .
C5 C3 O1 B2 64.8(3) 8_565 .
C8 C3 O1 C4 -82.9(7) 8_565 8_565
C3 C3 O1 C4 78.9(3) 8_565 8_565
C5 C3 O1 C4 166.2(5) . 8_565
C4 C3 O1 C4 44.5(3) . 8_565
C6 C3 O1 C4 -75.5(6) . 8_565
O2 C3 O1 C4 -0.7(7) 8_565 8_565
C5 C3 O1 C4 131.6(5) 8_565 8_565
O2 B2 O2 O1 -115.6(5) 8_565 8_565
O1 B2 O2 O1 -88.3(7) . 8_565
B1 B2 O2 O1 92.3(6) . 8_565
O2 B2 O2 C4 -19.1(4) 8_565 .
O1 B2 O2 C4 8.2(4) . .
O1 B2 O2 C4 96.5(7) 8_565 .
B1 B2 O2 C4 -171.2(2) . .
O2 B2 O2 C3 -52.6(4) 8_565 8_565
O1 B2 O2 C3 -25.2(4) . 8_565
O1 B2 O2 C3 63.1(6) 8_565 8_565
B1 B2 O2 C3 155.3(2) . 8_565
C3 C4 O2 O1 -0.7(7) 8_565 8_565
C4 C4 O2 O1 98.0(7) 8_565 8_565
C8 C4 O2 O1 -56.6(8) . 8_565
C7 C4 O2 O1 -177.5(8) . 8_565
C3 C4 O2 O1 63.7(7) . 8_565
C6 C4 O2 O1 -71.2(8) 8_565 8_565
C7 C4 O2 O1 162.5(7) 8_565 8_565
C3 C4 O2 B2 -86.1(4) 8_565 .
C4 C4 O2 B2 12.6(3) 8_565 .
C8 C4 O2 B2 -141.9(4) . .
C7 C4 O2 B2 97.1(5) . .
C3 C4 O2 B2 -21.6(3) . .
C6 C4 O2 B2 -156.6(4) 8_565 .
O1 C4 O2 B2 -85.4(7) 8_565 .
C7 C4 O2 B2 77.1(5) 8_565 .
C4 C4 O2 C3 98.7(3) 8_565 8_565
C8 C4 O2 C3 -55.8(4) . 8_565
C7 C4 O2 C3 -176.8(6) . 8_565
C3 C4 O2 C3 64.5(4) . 8_565
C6 C4 O2 C3 -70.5(5) 8_565 8_565
O1 C4 O2 C3 0.7(7) 8_565 8_565
C7 C4 O2 C3 163.2(6) 8_565 8_565
